data_7124521
loop_
_publ_author_name
'Okuda, Jun'
'Schuhknecht, Danny'
'Spaniol, Thomas Paul'
'Laurent, Maron'
'Douair, Iskander'

_publ_section_title
;
 A Tetranuclear Calcium Hydride Cluster with a Highly Symmetric [Ca4H6]2+
 Core
;
_journal_name_full 'Chemical Communications'
_journal_paper_doi 10.1039/C9CC08540H
_journal_year 2019
_chemical_formula_moiety 'C32 H36 B, C9 H22 N3'
_chemical_formula_sum 'C41 H58 B N3'
_chemical_formula_weight 603.71
_chemical_properties_physical Air-sensitive,Moisture-sensitive
_space_group_crystal_system monoclinic
_space_group_IT_number 14
_space_group_name_Hall '-P 2yn'
_space_group_name_H-M_alt 'P 1 21/n 1'
_atom_sites_solution_hydrogens difmap
_audit_creation_date 2019-10-28
_audit_creation_method
;
Olex2 1.2
(compiled 2018.05.29 svn.r3508 for OlexSys, GUI svn.r5506)
;
_audit_update_record
;
2019-10-28 deposited with the CCDC.	2019-11-19 downloaded from the CCDC.
;
_cell_angle_alpha 90
_cell_angle_beta 102.562(3)
_cell_angle_gamma 90
_cell_formula_units_Z 4
_cell_length_a 13.0798(5)
_cell_length_b 14.2813(8)
_cell_length_c 19.7342(8)
_cell_measurement_reflns_used 14533
_cell_measurement_temperature 100
_cell_measurement_theta_max 30.77
_cell_measurement_theta_min 2.14
_cell_volume 3598.0(3)
_computing_cell_refinement
;
X-Area Recipe 1.33.0.0 (STOE, 2015)
;
_computing_data_collection
;
X-Area Pilatus3_SV 1.31.131.0 (STOE, 2017)
;
_computing_data_reduction
;
X-Area Integrate 1.71.0.0 (STOE, 2016)
X-Area LANA 1.71.4.0 (STOE, 2017)
;
_computing_molecular_graphics 'Olex2 (Dolomanov et al., 2009)'
_computing_publication_material 'Olex2 (Dolomanov et al., 2009)'
_computing_structure_refinement 'ShelXL (Sheldrick, 2015)'
_computing_structure_solution 'SHELXT 2014/4 (Sheldrick, 2014)'
_diffrn_ambient_temperature 100
_diffrn_detector 'Hybrid Pixel Counting Detector'
_diffrn_detector_area_resol_mean 5.81
_diffrn_detector_type 'Dectris Pilatus 200K'
_diffrn_measured_fraction_theta_full 0.976
_diffrn_measured_fraction_theta_max 0.860
_diffrn_measurement_details
;
 629 frames, detector distance = 60 mm
;
_diffrn_measurement_device '4-circle diffractometer'
_diffrn_measurement_device_type 'STOE STADIVARI'
_diffrn_measurement_method 'rotation method, \w scans'
_diffrn_radiation_collimation '0.6 mm diameter'
_diffrn_radiation_monochromator 'Graded multilayer mirror'
_diffrn_radiation_polarisn_norm 270
_diffrn_radiation_probe x-ray
_diffrn_radiation_type MoK\a
_diffrn_radiation_wavelength 0.71073
_diffrn_reflns_av_R_equivalents 0.0390
_diffrn_reflns_av_unetI/netI 0.1030
_diffrn_reflns_Laue_measured_fraction_full 0.976
_diffrn_reflns_Laue_measured_fraction_max 0.860
_diffrn_reflns_limit_h_max 14
_diffrn_reflns_limit_h_min -18
_diffrn_reflns_limit_k_max 18
_diffrn_reflns_limit_k_min -20
_diffrn_reflns_limit_l_max 27
_diffrn_reflns_limit_l_min -27
_diffrn_reflns_number 18176
_diffrn_reflns_point_group_measured_fraction_full 0.976
_diffrn_reflns_point_group_measured_fraction_max 0.860
_diffrn_reflns_theta_full 25.242
_diffrn_reflns_theta_max 30.629
_diffrn_reflns_theta_min 2.140
_diffrn_source 'Genix Mo'
_diffrn_source_current 1.000
_diffrn_source_power 0.050
_diffrn_source_voltage 50
_exptl_absorpt_coefficient_mu 0.064
_exptl_absorpt_correction_T_max 0.9798
_exptl_absorpt_correction_T_min 0.3241
_exptl_absorpt_correction_type multi-scan
_exptl_absorpt_process_details
;
STOE X-Red32, absorption correction by Gaussian integration, analogous to
P. Coppens, "The Evaluation of Absorption and Extinction in Single-Crystal
Structure Analysis", published in: F. R. Ahmed (Editor), "Crystallographic
Computing", Munksgaard, Copenhagen (1970), 255 - 270.
Afterwards scaling of reflection intensities was performed within STOE LANA.
J. Koziskova, F. Hahn, J. Richter, J. Kozisek, "Comparison of different
absorption corrections on the model structure of tetrakis(\m~2~-acetato)-
diaqua-di-copper(II)", Acta Chimica Slovaca, vol. 9, no. 2, 2016, pp. 136 - 140.
Finally a spherical absorption correction was done within STOE LANA.
;
_exptl_crystal_colour colorless
_exptl_crystal_density_diffrn 1.114
_exptl_crystal_description block
_exptl_crystal_F_000 1320
_exptl_crystal_recrystallization_method 'Re-crystallisation from solvent: thf, pentane'
_exptl_crystal_size_max 0.26
_exptl_crystal_size_mid 0.22
_exptl_crystal_size_min 0.2
_refine_diff_density_max 0.268
_refine_diff_density_min -0.218
_refine_diff_density_rms 0.055
_refine_ls_extinction_method none
_refine_ls_goodness_of_fit_ref 1.075
_refine_ls_hydrogen_treatment refxyz
_refine_ls_matrix_type full
_refine_ls_number_parameters 584
_refine_ls_number_reflns 9555
_refine_ls_number_restraints 0
_refine_ls_restrained_S_all 1.075
_refine_ls_R_factor_all 0.1248
_refine_ls_R_factor_gt 0.0733
_refine_ls_shift/su_max 0.001
_refine_ls_shift/su_mean 0.000
_refine_ls_structure_factor_coef Fsqd
_refine_ls_weighting_details 'w=1/[\s^2^(Fo^2^)+(0.0592P)^2^+2.4403P] where P=(Fo^2^+2Fc^2^)/3'
_refine_ls_weighting_scheme calc
_refine_ls_wR_factor_gt 0.1726
_refine_ls_wR_factor_ref 0.1849
_reflns_Friedel_coverage 0.000
_reflns_number_gt 5565
_reflns_number_total 9555
_reflns_threshold_expression 'I > 2\s(I)'
_cod_data_source_file c9cc08540h2.cif
_cod_data_source_block 1
_cod_database_code 7124521
_shelx_shelxl_version_number 2018/3
_shelx_space_group_comment
;
The symmetry employed for this shelxl refinement is uniquely defined
by the following loop, which should always be used as a source of
symmetry information in preference to the above space-group names.
They are only intended as comments.
;
_shelx_estimated_absorpt_t_max 0.987
_shelx_estimated_absorpt_t_min 0.984
_olex2_refinement_description
;
1. Fixed Uiso
 At 1.2 times of:
  All C(H) groups, All C(H,H) groups, All N(H) groups
 At 1.5 times of:
  All C(H,H,H) groups
2. Others
 Sof(H2)=1-FVAR(1)
 Sof(H1)=FVAR(1)
;
_olex2_submission_special_instructions 'No special instructions were received'

loop_
_space_group_symop_operation_xyz
'x, y, z'
'-x+1/2, y+1/2, -z+1/2'
'-x, -y, -z'
'x-1/2, -y-1/2, z-1/2'

loop_
_atom_site_label
_atom_site_type_symbol
_atom_site_fract_x
_atom_site_fract_y
_atom_site_fract_z
_atom_site_U_iso_or_equiv
_atom_site_adp_type
_atom_site_occupancy
_atom_site_site_symmetry_order
_atom_site_calc_flag
_atom_site_refinement_flags_posn
_atom_site_refinement_flags_occupancy
N1 N 0.68841(17) 0.12496(18) -0.00126(13) 0.0315(6) Uani 1 1 d . .
H1 H 0.687(4) 0.178(4) 0.030(3) 0.038 Uiso 0.55(4) 1 d R P
N2 N 0.79878(17) 0.21146(17) 0.11254(11) 0.0250(5) Uani 1 1 d . .
H2 H 0.727(5) 0.228(5) 0.078(3) 0.030 Uiso 0.45(4) 1 d R P
N3 N 0.72159(19) 0.31766(17) -0.00604(12) 0.0285(5) Uani 1 1 d . .
C1 C 0.7921(2) 0.0841(3) 0.0300(2) 0.0438(9) Uani 1 1 d . .
H1A H 0.849(3) 0.108(3) 0.0063(17) 0.053 Uiso 1 1 d R .
H1B H 0.790(3) 0.016(3) 0.0303(17) 0.053 Uiso 1 1 d R .
C2 C 0.8206(3) 0.1116(2) 0.10584(19) 0.0423(8) Uani 1 1 d . .
H2A H 0.896(3) 0.094(2) 0.1278(17) 0.051 Uiso 1 1 d R .
H2B H 0.773(3) 0.074(3) 0.1298(17) 0.051 Uiso 1 1 d R .
C3 C 0.8724(2) 0.2751(2) 0.08703(15) 0.0316(7) Uani 1 1 d . .
H3A H 0.921(2) 0.305(2) 0.1269(16) 0.038 Uiso 1 1 d R .
H3B H 0.911(2) 0.232(2) 0.0574(15) 0.038 Uiso 1 1 d R .
C4 C 0.8126(3) 0.3530(2) 0.04376(16) 0.0399(8) Uani 1 1 d . .
H4A H 0.860(3) 0.389(2) 0.0212(17) 0.048 Uiso 1 1 d R .
H4B H 0.791(2) 0.400(2) 0.0772(17) 0.048 Uiso 1 1 d R .
C5 C 0.7476(2) 0.2589(3) -0.06072(17) 0.0361(8) Uani 1 1 d . .
H5A H 0.827(3) 0.247(2) -0.0467(16) 0.043 Uiso 1 1 d R .
H5B H 0.734(2) 0.295(2) -0.1054(17) 0.043 Uiso 1 1 d R .
C6 C 0.6815(2) 0.1703(2) -0.06925(17) 0.0372(8) Uani 1 1 d . .
H6A H 0.705(2) 0.124(2) -0.1035(16) 0.045 Uiso 1 1 d R .
H6B H 0.599(3) 0.187(2) -0.0878(16) 0.045 Uiso 1 1 d R .
C7 C 0.6028(2) 0.0583(2) -0.00161(17) 0.0312(7) Uani 1 1 d . .
H7A H 0.609(2) 0.006(2) -0.0338(16) 0.047 Uiso 1 1 d R .
H7B H 0.533(3) 0.087(2) -0.0146(16) 0.047 Uiso 1 1 d R .
H7C H 0.612(2) 0.031(2) 0.0515(17) 0.047 Uiso 1 1 d R .
C8 C 0.7862(3) 0.2374(3) 0.18241(16) 0.0455(10) Uani 1 1 d . .
H8A H 0.730(3) 0.205(3) 0.1944(19) 0.068 Uiso 1 1 d R .
H8B H 0.772(3) 0.304(3) 0.180(2) 0.068 Uiso 1 1 d R .
H8C H 0.856(3) 0.223(3) 0.2162(19) 0.068 Uiso 1 1 d R .
C9 C 0.6473(3) 0.3910(3) -0.0334(2) 0.0458(9) Uani 1 1 d . .
H9A H 0.627(3) 0.429(3) 0.003(2) 0.069 Uiso 1 1 d R .
H9B H 0.581(3) 0.367(3) -0.066(2) 0.069 Uiso 1 1 d R .
H9C H 0.681(3) 0.435(3) -0.061(2) 0.069 Uiso 1 1 d R .
B1 B 0.4902(2) 0.0332(2) 0.25220(13) 0.0146(5) Uani 1 1 d . .
C10 C 0.42508(18) 0.08083(17) 0.17955(11) 0.0156(5) Uani 1 1 d . .
C11 C 0.47231(19) 0.14447(18) 0.14190(12) 0.0187(5) Uani 1 1 d . .
H11 H 0.547(2) 0.1536(19) 0.1620(13) 0.022 Uiso 1 1 d R .
C12 C 0.41676(19) 0.19498(18) 0.08502(12) 0.0190(5) Uani 1 1 d . .
C13 C 0.3095(2) 0.18004(18) 0.06345(12) 0.0181(5) Uani 1 1 d . .
H13 H 0.271(2) 0.212(2) 0.0250(13) 0.022 Uiso 1 1 d R .
C14 C 0.25877(18) 0.11700(18) 0.09801(12) 0.0170(5) Uani 1 1 d . .
C15 C 0.31707(18) 0.06771(18) 0.15447(12) 0.0155(5) Uani 1 1 d . .
H15 H 0.2810(19) 0.0222(19) 0.1795(13) 0.019 Uiso 1 1 d R .
C16 C 0.4710(2) 0.2660(2) 0.04898(16) 0.0263(6) Uani 1 1 d . .
H16A H 0.547(3) 0.257(2) 0.0538(15) 0.039 Uiso 1 1 d R .
H16B H 0.441(2) 0.270(2) 0.0032(17) 0.039 Uiso 1 1 d R .
H16C H 0.485(2) 0.323(2) 0.0734(16) 0.039 Uiso 1 1 d R .
C17 C 0.1414(2) 0.1054(2) 0.07801(14) 0.0240(6) Uani 1 1 d . .
H17A H 0.120(2) 0.054(2) 0.1010(15) 0.036 Uiso 1 1 d R .
H17B H 0.122(2) 0.091(2) 0.0265(16) 0.036 Uiso 1 1 d R .
H17C H 0.098(2) 0.160(2) 0.0926(15) 0.036 Uiso 1 1 d R .
C18 C 0.42370(17) -0.05842(17) 0.27008(11) 0.0144(5) Uani 1 1 d . .
C19 C 0.44128(18) -0.15150(18) 0.25288(11) 0.0164(5) Uani 1 1 d . .
H19 H 0.503(2) -0.1660(19) 0.2309(12) 0.020 Uiso 1 1 d R .
C20 C 0.37586(19) -0.22564(18) 0.26260(12) 0.0179(5) Uani 1 1 d . .
C21 C 0.28798(18) -0.20704(19) 0.28880(12) 0.0176(5) Uani 1 1 d . .
H21 H 0.241(2) -0.2591(19) 0.2991(13) 0.021 Uiso 1 1 d R .
C22 C 0.26652(18) -0.11623(18) 0.30700(11) 0.0157(5) Uani 1 1 d . .
C23 C 0.33504(18) -0.04461(18) 0.29856(11) 0.0154(5) Uani 1 1 d . .
H23 H 0.3151(19) 0.0161(19) 0.3130(13) 0.019 Uiso 1 1 d R .
C24 C 0.4007(2) -0.3248(2) 0.24431(15) 0.0248(6) Uani 1 1 d . .
H24A H 0.450(2) -0.356(2) 0.2837(15) 0.037 Uiso 1 1 d R .
H24B H 0.438(2) -0.327(2) 0.2043(15) 0.037 Uiso 1 1 d R .
H24C H 0.336(2) -0.360(2) 0.2305(15) 0.037 Uiso 1 1 d R .
C25 C 0.1706(2) -0.0957(2) 0.33512(14) 0.0215(5) Uani 1 1 d . .
C26 C 0.60883(18) 0.00205(17) 0.24418(12) 0.0164(5) Uani 1 1 d . .
H25A H 0.190(2) -0.100(2) 0.3868(14) 0.025 Uiso 1 1 d R .
H25B H 0.116(2) -0.135(2) 0.3208(14) 0.025 Uiso 1 1 d R .
H25C H 0.144(2) -0.027(2) 0.3246(13) 0.025 Uiso 1 1 d R .
C27 C 0.6227(2) -0.05590(19) 0.18940(13) 0.0202(5) Uani 1 1 d . .
H27 H 0.561(2) -0.069(2) 0.1523(14) 0.024 Uiso 1 1 d R .
C28 C 0.7195(2) -0.0931(2) 0.18418(13) 0.0255(6) Uani 1 1 d . .
C29 C 0.8072(2) -0.0684(2) 0.23384(14) 0.0287(7) Uani 1 1 d . .
H29 H 0.876(2) -0.093(2) 0.2306(14) 0.034 Uiso 1 1 d R .
C30 C 0.79973(19) -0.0071(2) 0.28735(13) 0.0242(6) Uani 1 1 d . .
C31 C 0.70099(19) 0.02653(19) 0.29174(13) 0.0200(5) Uani 1 1 d . .
H31 H 0.693(2) 0.067(2) 0.3278(14) 0.024 Uiso 1 1 d R .
C32 C 0.7283(3) -0.1604(3) 0.12722(17) 0.0434(9) Uani 1 1 d . .
H32A H 0.796(3) -0.166(3) 0.1150(18) 0.065 Uiso 1 1 d R .
H32B H 0.680(3) -0.137(3) 0.0832(19) 0.065 Uiso 1 1 d R .
H32C H 0.711(3) -0.223(3) 0.134(2) 0.065 Uiso 1 1 d R .
C33 C 0.8952(2) 0.0228(3) 0.34066(17) 0.0363(8) Uani 1 1 d . .
H33A H 0.933(3) -0.035(3) 0.3716(18) 0.055 Uiso 1 1 d R .
H33B H 0.882(3) 0.045(3) 0.3861(18) 0.055 Uiso 1 1 d R .
H33C H 0.943(3) 0.046(3) 0.3245(18) 0.055 Uiso 1 1 d R .
C34 C 0.49915(17) 0.10871(17) 0.31636(11) 0.0147(5) Uani 1 1 d . .
C35 C 0.53711(18) 0.07854(18) 0.38515(12) 0.0176(5) Uani 1 1 d . .
H35 H 0.562(2) 0.008(2) 0.3945(13) 0.021 Uiso 1 1 d R .
C36 C 0.55145(18) 0.13852(18) 0.44185(12) 0.0185(5) Uani 1 1 d . .
C37 C 0.52324(19) 0.23168(19) 0.43045(13) 0.0194(5) Uani 1 1 d . .
H37 H 0.533(2) 0.278(2) 0.4704(13) 0.023 Uiso 1 1 d R .
C38 C 0.48313(18) 0.26576(18) 0.36383(12) 0.0177(5) Uani 1 1 d . .
C39 C 0.47342(18) 0.20403(18) 0.30827(12) 0.0159(5) Uani 1 1 d . .
H39 H 0.440(2) 0.2264(19) 0.2615(13) 0.019 Uiso 1 1 d R .
C40 C 0.5991(2) 0.1040(2) 0.51434(14) 0.0281(6) Uani 1 1 d . .
H40A H 0.569(2) 0.041(2) 0.5287(16) 0.042 Uiso 1 1 d R .
H40B H 0.594(2) 0.151(2) 0.5483(16) 0.042 Uiso 1 1 d R .
H40C H 0.666(3) 0.073(2) 0.5218(16) 0.042 Uiso 1 1 d R .
C41 C 0.4506(2) 0.3668(2) 0.35362(15) 0.0249(6) Uani 1 1 d . .
H41A H 0.466(2) 0.396(2) 0.3132(16) 0.037 Uiso 1 1 d R .
H41B H 0.471(2) 0.399(2) 0.3981(16) 0.037 Uiso 1 1 d R .
H41C H 0.371(2) 0.367(2) 0.3442(15) 0.037 Uiso 1 1 d R .

loop_
_atom_site_aniso_label
_atom_site_aniso_U_11
_atom_site_aniso_U_22
_atom_site_aniso_U_33
_atom_site_aniso_U_23
_atom_site_aniso_U_13
_atom_site_aniso_U_12
N1 0.0222(12) 0.0296(14) 0.0397(14) -0.0189(12) 0.0003(10) 0.0019(10)
N2 0.0226(11) 0.0294(14) 0.0227(11) 0.0010(10) 0.0041(9) -0.0028(10)
N3 0.0385(13) 0.0208(13) 0.0287(12) 0.0012(10) 0.0128(10) -0.0039(10)
C1 0.0265(15) 0.0279(18) 0.069(2) -0.0181(18) -0.0067(15) 0.0079(14)
C2 0.0339(17) 0.0279(18) 0.055(2) 0.0043(16) -0.0118(15) 0.0010(14)
C3 0.0359(16) 0.0316(18) 0.0280(14) -0.0042(13) 0.0083(13) -0.0100(13)
C4 0.065(2) 0.0263(18) 0.0279(15) -0.0023(14) 0.0095(15) -0.0127(16)
C5 0.0298(16) 0.048(2) 0.0338(16) -0.0123(15) 0.0134(13) -0.0108(14)
C6 0.0290(16) 0.038(2) 0.0439(18) -0.0164(15) 0.0052(14) -0.0016(14)
C7 0.0242(14) 0.0295(17) 0.0405(17) -0.0140(14) 0.0081(13) -0.0035(12)
C8 0.0331(18) 0.082(3) 0.0196(14) 0.0019(18) 0.0021(13) -0.0163(19)
C9 0.067(2) 0.0274(19) 0.044(2) 0.0101(16) 0.0145(18) -0.0011(17)
B1 0.0149(12) 0.0139(14) 0.0153(12) 0.0001(10) 0.0041(10) 0.0014(10)
C10 0.0175(11) 0.0162(13) 0.0137(10) -0.0031(9) 0.0048(9) 0.0017(9)
C11 0.0186(12) 0.0189(13) 0.0202(12) 0.0010(10) 0.0077(10) 0.0001(10)
C12 0.0261(13) 0.0152(13) 0.0186(11) 0.0021(10) 0.0112(10) 0.0038(10)
C13 0.0249(12) 0.0155(13) 0.0139(11) 0.0004(10) 0.0046(10) 0.0062(10)
C14 0.0193(12) 0.0155(13) 0.0163(11) -0.0031(10) 0.0043(9) 0.0013(10)
C15 0.0183(11) 0.0138(12) 0.0152(11) -0.0020(9) 0.0055(9) 0.0004(9)
C16 0.0303(15) 0.0243(15) 0.0274(14) 0.0069(12) 0.0133(12) 0.0001(12)
C17 0.0221(13) 0.0229(15) 0.0240(13) 0.0055(12) -0.0012(11) -0.0009(11)
C18 0.0147(10) 0.0157(12) 0.0121(10) 0.0010(9) 0.0012(8) 0.0020(9)
C19 0.0150(11) 0.0206(14) 0.0137(11) -0.0015(10) 0.0030(9) 0.0034(10)
C20 0.0197(12) 0.0141(13) 0.0184(11) -0.0011(10) 0.0011(9) 0.0018(10)
C21 0.0164(11) 0.0197(14) 0.0160(11) 0.0048(10) 0.0019(9) -0.0028(10)
C22 0.0142(11) 0.0197(13) 0.0129(10) 0.0002(10) 0.0022(8) 0.0002(9)
C23 0.0176(11) 0.0144(13) 0.0146(11) -0.0003(9) 0.0040(9) 0.0015(9)
C24 0.0259(14) 0.0154(14) 0.0323(15) -0.0041(12) 0.0043(12) 0.0001(11)
C25 0.0212(12) 0.0224(15) 0.0229(13) -0.0001(11) 0.0090(10) -0.0026(11)
C26 0.0173(11) 0.0157(13) 0.0173(11) 0.0066(10) 0.0060(9) 0.0016(9)
C27 0.0219(12) 0.0234(14) 0.0171(11) 0.0032(10) 0.0081(10) 0.0025(11)
C28 0.0283(14) 0.0313(16) 0.0204(12) 0.0041(12) 0.0127(11) 0.0087(12)
C29 0.0196(13) 0.0370(18) 0.0333(15) 0.0116(13) 0.0143(11) 0.0109(12)
C30 0.0168(12) 0.0297(16) 0.0270(13) 0.0103(12) 0.0066(10) 0.0008(11)
C31 0.0176(11) 0.0188(14) 0.0249(13) 0.0029(11) 0.0073(10) -0.0002(10)
C32 0.0430(19) 0.059(2) 0.0325(16) -0.0089(17) 0.0184(15) 0.0189(18)
C33 0.0160(13) 0.057(2) 0.0351(16) 0.0112(16) 0.0028(12) -0.0027(14)
C34 0.0113(10) 0.0167(13) 0.0160(11) 0.0010(10) 0.0027(8) -0.0025(9)
C35 0.0164(11) 0.0167(13) 0.0197(11) 0.0034(10) 0.0036(9) -0.0007(10)
C36 0.0169(11) 0.0195(13) 0.0186(11) -0.0003(10) 0.0027(9) -0.0032(10)
C37 0.0182(11) 0.0203(13) 0.0197(12) -0.0057(11) 0.0041(10) -0.0036(10)
C38 0.0155(11) 0.0147(12) 0.0240(12) -0.0011(10) 0.0069(9) -0.0017(9)
C39 0.0134(10) 0.0186(13) 0.0155(11) -0.0005(10) 0.0031(9) 0.0013(9)
C40 0.0347(15) 0.0277(16) 0.0182(13) 0.0016(12) -0.0026(11) -0.0001(13)
C41 0.0334(15) 0.0184(15) 0.0240(13) -0.0027(11) 0.0084(12) 0.0053(12)

loop_
_atom_type_symbol
_atom_type_description
_atom_type_scat_dispersion_real
_atom_type_scat_dispersion_imag
_atom_type_scat_source
C C 0.0033 0.0016 'International Tables Vol C Tables 4.2.6.8 and 6.1.1.4'
H H 0.0000 0.0000 'International Tables Vol C Tables 4.2.6.8 and 6.1.1.4'
B B 0.0013 0.0007 'International Tables Vol C Tables 4.2.6.8 and 6.1.1.4'
N N 0.0061 0.0033 'International Tables Vol C Tables 4.2.6.8 and 6.1.1.4'

loop_
_geom_angle_atom_site_label_1
_geom_angle_atom_site_label_2
_geom_angle_atom_site_label_3
_geom_angle
C1 N1 H1 101(3)
C6 N1 H1 102(3)
C6 N1 C1 114.9(3)
C7 N1 H1 113(3)
C7 N1 C1 112.0(3)
C7 N1 C6 112.6(2)
C2 N2 H2 109(4)
C2 N2 C3 114.2(3)
C2 N2 C8 113.2(3)
C3 N2 H2 101(3)
C8 N2 H2 107(3)
C8 N2 C3 112.0(2)
C4 N3 C5 114.1(3)
C9 N3 C4 112.5(3)
C9 N3 C5 112.6(3)
N1 C1 H1A 112(2)
N1 C1 H1B 112(2)
N1 C1 C2 108.4(3)
H1A C1 H1B 111(3)
C2 C1 H1A 108.7(19)
C2 C1 H1B 105(2)
N2 C2 C1 109.3(3)
N2 C2 H2A 113(2)
N2 C2 H2B 109(2)
C1 C2 H2A 111.3(19)
C1 C2 H2B 106.3(19)
H2A C2 H2B 108(3)
N2 C3 H3A 109.8(17)
N2 C3 H3B 105.0(17)
N2 C3 C4 110.3(3)
H3A C3 H3B 113(2)
C4 C3 H3A 107.2(18)
C4 C3 H3B 111.5(16)
N3 C4 C3 111.8(3)
N3 C4 H4A 112.3(18)
N3 C4 H4B 111.2(19)
C3 C4 H4A 110(2)
C3 C4 H4B 107.2(18)
H4A C4 H4B 104(3)
N3 C5 H5A 106.1(18)
N3 C5 H5B 109.4(19)
N3 C5 C6 109.9(3)
H5A C5 H5B 107(2)
C6 C5 H5A 114.3(19)
C6 C5 H5B 110.0(19)
N1 C6 C5 110.1(3)
N1 C6 H6A 110.4(18)
N1 C6 H6B 105.5(17)
C5 C6 H6A 110.8(18)
C5 C6 H6B 110.3(18)
H6A C6 H6B 110(2)
N1 C7 H7A 108.3(19)
N1 C7 H7B 113(2)
N1 C7 H7C 107.2(17)
H7A C7 H7B 111(3)
H7A C7 H7C 110(3)
H7B C7 H7C 108(2)
N2 C8 H8A 112(2)
N2 C8 H8B 105(2)
N2 C8 H8C 107(2)
H8A C8 H8B 110(3)
H8A C8 H8C 112(3)
H8B C8 H8C 112(3)
N3 C9 H9A 114(2)
N3 C9 H9B 113(2)
N3 C9 H9C 109(2)
H9A C9 H9B 108(3)
H9A C9 H9C 105(3)
H9B C9 H9C 107(3)
C10 B1 C18 108.44(18)
C10 B1 C26 110.25(18)
C10 B1 C34 109.62(19)
C18 B1 C26 110.8(2)
C34 B1 C18 107.88(18)
C34 B1 C26 109.78(18)
C11 C10 B1 121.7(2)
C11 C10 C15 115.2(2)
C15 C10 B1 122.8(2)
C10 C11 H11 112.8(16)
C12 C11 C10 123.3(2)
C12 C11 H11 123.7(16)
C11 C12 C16 120.8(2)
C13 C12 C11 118.7(2)
C13 C12 C16 120.5(2)
C12 C13 H13 120.2(16)
C14 C13 C12 120.6(2)
C14 C13 H13 119.2(16)
C13 C14 C15 119.0(2)
C13 C14 C17 120.8(2)
C15 C14 C17 120.1(2)
C10 C15 H15 117.5(14)
C14 C15 C10 123.2(2)
C14 C15 H15 119.3(14)
C12 C16 H16A 115.7(18)
C12 C16 H16B 112(2)
C12 C16 H16C 113.8(19)
H16A C16 H16B 108(3)
H16A C16 H16C 89(2)
H16B C16 H16C 117(3)
C14 C17 H17A 111.0(18)
C14 C17 H17B 107.4(16)
C14 C17 H17C 115.0(17)
H17A C17 H17B 107(2)
H17A C17 H17C 103(2)
H17B C17 H17C 113(2)
C19 C18 B1 125.3(2)
C19 C18 C23 114.9(2)
C23 C18 B1 119.5(2)
C18 C19 H19 118.9(16)
C20 C19 C18 123.1(2)
C20 C19 H19 118.0(16)
C19 C20 C24 120.4(2)
C21 C20 C19 119.2(2)
C21 C20 C24 120.5(2)
C20 C21 H21 121.6(15)
C20 C21 C22 120.4(2)
C22 C21 H21 117.8(15)
C21 C22 C23 118.9(2)
C21 C22 C25 120.5(2)
C23 C22 C25 120.7(2)
C18 C23 H23 122.8(15)
C22 C23 C18 123.5(2)
C22 C23 H23 113.7(15)
C20 C24 H24A 111.6(18)
C20 C24 H24B 112.6(18)
C20 C24 H24C 109.4(18)
H24A C24 H24B 105(2)
H24A C24 H24C 111(3)
H24B C24 H24C 107(2)
C22 C25 H25A 108.7(15)
C22 C25 H25B 115.5(17)
C22 C25 H25C 112.1(15)
H25A C25 H25B 106(2)
H25A C25 H25C 105(2)
H25B C25 H25C 108(2)
C27 C26 B1 120.9(2)
C31 C26 B1 123.8(2)
C31 C26 C27 115.2(2)
C26 C27 H27 117.8(16)
C28 C27 C26 123.5(2)
C28 C27 H27 118.7(16)
C27 C28 C32 121.1(3)
C29 C28 C27 118.4(2)
C29 C28 C32 120.4(3)
C28 C29 H29 119.8(17)
C28 C29 C30 120.9(2)
C30 C29 H29 119.3(17)
C29 C30 C31 118.8(2)
C29 C30 C33 121.5(3)
C31 C30 C33 119.7(3)
C26 C31 H31 116.3(16)
C30 C31 C26 123.0(2)
C30 C31 H31 120.8(16)
C28 C32 H32A 117(2)
C28 C32 H32B 107(2)
C28 C32 H32C 116(2)
H32A C32 H32B 104(3)
H32A C32 H32C 103(3)
H32B C32 H32C 109(3)
C30 C33 H33A 112.6(19)
C30 C33 H33B 116.1(19)
C30 C33 H33C 115(2)
H33A C33 H33B 83(2)
H33A C33 H33C 104(3)
H33B C33 H33C 120(3)
C35 C34 B1 119.5(2)
C39 C34 B1 124.9(2)
C39 C34 C35 115.6(2)
C34 C35 H35 119.3(14)
C36 C35 C34 123.1(2)
C36 C35 H35 117.5(14)
C35 C36 C40 121.1(2)
C37 C36 C35 118.5(2)
C37 C36 C40 120.4(2)
C36 C37 H37 121.0(15)
C36 C37 C38 121.4(2)
C38 C37 H37 117.6(15)
C37 C38 C41 119.9(2)
C39 C38 C37 118.3(2)
C39 C38 C41 121.8(2)
C34 C39 H39 117.8(16)
C38 C39 C34 123.1(2)
C38 C39 H39 118.7(16)
C36 C40 H40A 115.8(17)
C36 C40 H40B 110.7(19)
C36 C40 H40C 118.0(19)
H40A C40 H40B 109(2)
H40A C40 H40C 87(2)
H40B C40 H40C 115(3)
C38 C41 H41A 115.1(19)
C38 C41 H41B 108.9(18)
C38 C41 H41C 105.8(18)
H41A C41 H41B 118(3)
H41A C41 H41C 104(2)
H41B C41 H41C 103(2)

loop_
_geom_bond_atom_site_label_1
_geom_bond_atom_site_label_2
_geom_bond_distance
N1 H1 0.98(6)
N1 C1 1.482(4)
N1 C6 1.475(4)
N1 C7 1.469(4)
N2 H2 1.07(7)
N2 C2 1.466(4)
N2 C3 1.489(4)
N2 C8 1.471(4)
N3 C4 1.459(4)
N3 C5 1.464(4)
N3 C9 1.451(4)
C1 H1A 1.02(3)
C1 H1B 0.97(4)
C1 C2 1.514(5)
C2 H2A 1.02(3)
C2 H2B 1.02(3)
C3 H3A 0.99(3)
C3 H3B 1.05(3)
C3 C4 1.513(5)
C4 H4A 0.99(3)
C4 H4B 1.02(3)
C5 H5A 1.03(3)
C5 H5B 1.00(3)
C5 C6 1.522(4)
C6 H6A 1.04(3)
C6 H6B 1.09(3)
C7 H7A 0.99(3)
C7 H7B 0.99(3)
C7 H7C 1.10(3)
C8 H8A 0.94(4)
C8 H8B 0.96(4)
C8 H8C 1.03(4)
C9 H9A 0.98(4)
C9 H9B 1.02(4)
C9 H9C 0.99(4)
B1 C10 1.647(3)
B1 C18 1.652(4)
B1 C26 1.654(3)
B1 C34 1.648(4)
C10 C11 1.400(3)
C10 C15 1.404(3)
C11 H11 0.98(3)
C11 C12 1.398(3)
C12 C13 1.392(3)
C12 C16 1.503(4)
C13 H13 0.93(3)
C13 C14 1.383(3)
C14 C15 1.396(3)
C14 C17 1.508(3)
C15 H15 1.00(3)
C16 H16A 0.98(3)
C16 H16B 0.90(3)
C16 H16C 0.95(3)
C17 H17A 0.94(3)
C17 H17B 1.01(3)
C17 H17C 1.04(3)
C18 C19 1.403(3)
C18 C23 1.408(3)
C19 H19 1.02(3)
C19 C20 1.401(3)
C20 C21 1.385(3)
C20 C24 1.515(4)
C21 H21 1.01(3)
C21 C22 1.390(3)
C22 C23 1.394(3)
C22 C25 1.506(3)
C23 H23 0.97(3)
C24 H24A 1.00(3)
C24 H24B 1.01(3)
C24 H24C 0.97(3)
C25 H25A 1.00(3)
C25 H25B 0.91(3)
C25 H25C 1.05(3)
C26 C27 1.404(3)
C26 C31 1.401(3)
C27 H27 0.98(3)
C27 C28 1.397(3)
C28 C29 1.383(4)
C28 C32 1.502(4)
C29 H29 0.98(3)
C29 C30 1.391(4)
C30 C31 1.398(3)
C30 C33 1.509(4)
C31 H31 0.94(3)
C32 H32A 0.97(4)
C32 H32B 1.01(4)
C32 H32C 0.94(4)
C33 H33A 1.08(4)
C33 H33B 1.00(4)
C33 H33C 0.83(4)
C34 C35 1.408(3)
C34 C39 1.403(3)
C35 H35 1.06(3)
C35 C36 1.389(3)
C36 C37 1.386(4)
C36 C40 1.513(3)
C37 H37 1.02(3)
C37 C38 1.393(3)
C38 C39 1.391(3)
C38 C41 1.506(4)
C39 H39 0.98(3)
C40 H40A 1.05(3)
C40 H40B 0.96(3)
C40 H40C 0.96(3)
C41 H41A 0.96(3)
C41 H41B 0.98(3)
C41 H41C 1.01(3)

loop_
_geom_torsion_atom_site_label_1
_geom_torsion_atom_site_label_2
_geom_torsion_atom_site_label_3
_geom_torsion_atom_site_label_4
_geom_torsion
N1 C1 C2 N2 -45.5(4)
N2 C3 C4 N3 -46.0(4)
N3 C5 C6 N1 -50.8(4)
C1 N1 C6 C5 -68.6(3)
C2 N2 C3 C4 135.4(3)
C3 N2 C2 C1 -71.4(3)
C4 N3 C5 C6 132.9(3)
C5 N3 C4 C3 -67.0(4)
C6 N1 C1 C2 134.8(3)
C7 N1 C1 C2 -95.1(3)
C7 N1 C6 C5 161.5(3)
C8 N2 C2 C1 158.7(3)
C8 N2 C3 C4 -94.2(3)
C9 N3 C4 C3 163.2(3)
C9 N3 C5 C6 -97.3(3)
B1 C10 C11 C12 -171.8(2)
B1 C10 C15 C14 171.5(2)
B1 C18 C19 C20 -173.1(2)
B1 C18 C23 C22 171.4(2)
B1 C26 C27 C28 -172.5(2)
B1 C26 C31 C30 174.3(2)
B1 C34 C35 C36 177.0(2)
B1 C34 C39 C38 -179.3(2)
C10 B1 C18 C19 95.8(3)
C10 B1 C18 C23 -77.3(2)
C10 B1 C26 C27 -53.8(3)
C10 B1 C26 C31 129.3(2)
C10 B1 C34 C35 170.1(2)
C10 B1 C34 C39 -11.3(3)
C10 C11 C12 C13 -1.5(4)
C10 C11 C12 C16 176.8(2)
C11 C10 C15 C14 -2.7(3)
C11 C12 C13 C14 0.5(4)
C12 C13 C14 C15 -0.7(4)
C12 C13 C14 C17 175.7(2)
C13 C14 C15 C10 1.9(4)
C15 C10 C11 C12 2.5(4)
C16 C12 C13 C14 -177.8(2)
C17 C14 C15 C10 -174.6(2)
C18 B1 C10 C11 -163.9(2)
C18 B1 C10 C15 22.2(3)
C18 B1 C26 C27 66.3(3)
C18 B1 C26 C31 -110.6(3)
C18 B1 C34 C35 52.2(3)
C18 B1 C34 C39 -129.2(2)
C18 C19 C20 C21 1.6(3)
C18 C19 C20 C24 -178.7(2)
C19 C18 C23 C22 -2.4(3)
C19 C20 C21 C22 -1.7(3)
C20 C21 C22 C23 -0.1(3)
C20 C21 C22 C25 179.6(2)
C21 C22 C23 C18 2.3(3)
C23 C18 C19 C20 0.4(3)
C24 C20 C21 C22 178.6(2)
C25 C22 C23 C18 -177.4(2)
C26 B1 C10 C11 -42.4(3)
C26 B1 C10 C15 143.7(2)
C26 B1 C18 C19 -25.3(3)
C26 B1 C18 C23 161.51(19)
C26 B1 C34 C35 -68.7(3)
C26 B1 C34 C39 110.0(2)
C26 C27 C28 C29 -3.0(4)
C26 C27 C28 C32 175.4(3)
C27 C26 C31 C30 -2.7(4)
C27 C28 C29 C30 -0.7(4)
C28 C29 C30 C31 2.4(4)
C28 C29 C30 C33 -178.1(3)
C29 C30 C31 C26 -0.6(4)
C31 C26 C27 C28 4.6(4)
C32 C28 C29 C30 -179.1(3)
C33 C30 C31 C26 179.9(3)
C34 B1 C10 C11 78.5(3)
C34 B1 C10 C15 -95.4(3)
C34 B1 C18 C19 -145.5(2)
C34 B1 C18 C23 41.3(3)
C34 B1 C26 C27 -174.7(2)
C34 B1 C26 C31 8.5(3)
C34 C35 C36 C37 2.6(4)
C34 C35 C36 C40 -176.0(2)
C35 C34 C39 C38 -0.6(3)
C35 C36 C37 C38 -1.2(4)
C36 C37 C38 C39 -1.0(3)
C36 C37 C38 C41 178.3(2)
C37 C38 C39 C34 1.9(3)
C39 C34 C35 C36 -1.7(3)
C40 C36 C37 C38 177.4(2)
C41 C38 C39 C34 -177.4(2)
